data_7707727
loop_
_publ_author_name
'de Campos, Nath\'alia R'
'Simosono, Cintia A.'
'Landre Rosa, Iara M.'
'da Silva, Rafaela M. R.'
'Doriguetto, Ant\^onio C'
'do Pim, Walace D.'
'Gomes Sim\~oes, Tatiana R'
'Valdo, Ana Karoline S. M.'
'Martins, Felipe T.'
'Sarmiento, Charlie V.'
'Nunes, Wallace C.'
'Guedes, Guilherme P.'
'Pedroso, Emerson F.'
'Pereira, Cynthia L. M.'
'Stumpf, Humberto O.'
'Lloret, Francesc'
'Julve, Miguel'
'Marinho, Maria Vanda'

_publ_section_title
;
 Building-up host-guest helicate motifs and chains: a magneto-structural
 study of new field-induced cobalt-based single-ion magnets.
;
_journal_issue 31
_journal_name_full 'Dalton transactions (Cambridge, England : 2003)'
_journal_page_first 10707
_journal_page_last 10728
_journal_paper_doi 10.1039/d1dt01693h
_journal_volume 50
_journal_year 2021
_chemical_formula_sum 'C35 H40 Co3 N7 O27 S'
_chemical_formula_weight 1199.59
_space_group_crystal_system orthorhombic
_space_group_IT_number 70
_space_group_name_Hall '-F 2uv 2vw'
_space_group_name_H-M_alt 'F d d d :2'
_atom_sites_solution_hydrogens mixed
_audit_creation_method SHELXL-2018/3
_audit_update_record
;
2018-12-06 deposited with the CCDC.	2021-06-28 downloaded from the CCDC.
;
_cell_angle_alpha 90
_cell_angle_beta 90
_cell_angle_gamma 90
_cell_formula_units_Z 16
_cell_length_a 18.683(5)
_cell_length_b 31.423(10)
_cell_length_c 36.377(12)
_cell_measurement_reflns_used 20210
_cell_measurement_temperature 293(2)
_cell_measurement_theta_max 25.552
_cell_measurement_theta_min 2.105
_cell_volume 21356(11)
_computing_structure_refinement 'SHELXL-2018/3 (Sheldrick, 2018)'
_diffrn_ambient_temperature 293(2)
_diffrn_measured_fraction_theta_full 0.997
_diffrn_measured_fraction_theta_max 0.986
_diffrn_measurement_device_type 'Bruker APEX-II CCD'
_diffrn_radiation_type MoK\a
_diffrn_radiation_wavelength 0.71073
_diffrn_reflns_av_R_equivalents 0.0597
_diffrn_reflns_av_unetI/netI 0.0573
_diffrn_reflns_Laue_measured_fraction_full 0.997
_diffrn_reflns_Laue_measured_fraction_max 0.986
_diffrn_reflns_limit_h_max 22
_diffrn_reflns_limit_h_min -22
_diffrn_reflns_limit_k_max 37
_diffrn_reflns_limit_k_min -36
_diffrn_reflns_limit_l_max 43
_diffrn_reflns_limit_l_min -43
_diffrn_reflns_number 20210
_diffrn_reflns_point_group_measured_fraction_full 0.997
_diffrn_reflns_point_group_measured_fraction_max 0.986
_diffrn_reflns_theta_full 25.242
_diffrn_reflns_theta_max 25.552
_diffrn_reflns_theta_min 2.105
_exptl_absorpt_coefficient_mu 1.049
_exptl_absorpt_correction_T_max 0.761
_exptl_absorpt_correction_T_min 0.722
_exptl_absorpt_correction_type multi-scan
_exptl_absorpt_process_details 'Blessing, R. H. (1995) Acta Cryst., A51, 33-38'
_exptl_crystal_colour red
_exptl_crystal_density_diffrn 1.492
_exptl_crystal_description prism
_exptl_crystal_F_000 9792
_exptl_crystal_size_max 0.44
_exptl_crystal_size_mid 0.30
_exptl_crystal_size_min 0.26
_refine_diff_density_max 0.929
_refine_diff_density_min -0.607
_refine_diff_density_rms 0.136
_refine_ls_extinction_method none
_refine_ls_goodness_of_fit_ref 1.080
_refine_ls_hydrogen_treatment constr
_refine_ls_matrix_type full
_refine_ls_number_parameters 368
_refine_ls_number_reflns 4948
_refine_ls_number_restraints 328
_refine_ls_restrained_S_all 1.053
_refine_ls_R_factor_all 0.1044
_refine_ls_R_factor_gt 0.0671
_refine_ls_shift/su_max 0.000
_refine_ls_shift/su_mean 0.000
_refine_ls_structure_factor_coef Fsqd
_refine_ls_weighting_details 'w=1/[\s^2^(Fo^2^)+(0.1304P)^2^+100.5823P] where P=(Fo^2^+2Fc^2^)/3'
_refine_ls_weighting_scheme calc
_refine_ls_wR_factor_gt 0.2073
_refine_ls_wR_factor_ref 0.2324
_reflns_Friedel_coverage 0.000
_reflns_number_gt 3247
_reflns_number_total 4948
_reflns_threshold_expression 'I > 2\s(I)'
_cod_data_source_file d1dt01693h2.cif
_cod_data_source_block comp_2
_cod_depositor_comments 'Adding full bibliography for 7707725--7707729.cif.'
_cod_original_sg_symbol_H-M 'F d d d'
_cod_database_code 7707727
_shelx_shelxl_version_number 2018/3
_shelx_space_group_comment
;
The symmetry employed for this shelxl refinement is uniquely defined
by the following loop, which should always be used as a source of
symmetry information in preference to the above space-group names.
They are only intended as comments.
;

loop_
_space_group_symop_operation_xyz
'x, y, z'
'-x+1/4, -y+1/4, z'
'x, -y+1/4, -z+1/4'
'-x+1/4, y, -z+1/4'
'x, y+1/2, z+1/2'
'-x+1/4, -y+3/4, z+1/2'
'x, -y+3/4, -z+3/4'
'-x+1/4, y+1/2, -z+3/4'
'x+1/2, y, z+1/2'
'-x+3/4, -y+1/4, z+1/2'
'x+1/2, -y+1/4, -z+3/4'
'-x+3/4, y, -z+3/4'
'x+1/2, y+1/2, z'
'-x+3/4, -y+3/4, z'
'x+1/2, -y+3/4, -z+1/4'
'-x+3/4, y+1/2, -z+1/4'
'-x, -y, -z'
'x-1/4, y-1/4, -z'
'-x, y-1/4, z-1/4'
'x-1/4, -y, z-1/4'
'-x, -y+1/2, -z+1/2'
'x-1/4, y+1/4, -z+1/2'
'-x, y+1/4, z+1/4'
'x-1/4, -y+1/2, z+1/4'
'-x+1/2, -y, -z+1/2'
'x+1/4, y-1/4, -z+1/2'
'-x+1/2, y-1/4, z+1/4'
'x+1/4, -y, z+1/4'
'-x+1/2, -y+1/2, -z'
'x+1/4, y+1/4, -z'
'-x+1/2, y+1/4, z-1/4'
'x+1/4, -y+1/2, z-1/4'

loop_
_atom_site_label
_atom_site_type_symbol
_atom_site_fract_x
_atom_site_fract_y
_atom_site_fract_z
_atom_site_U_iso_or_equiv
_atom_site_adp_type
_atom_site_occupancy
_atom_site_site_symmetry_order
_atom_site_calc_flag
_atom_site_refinement_flags_posn
_atom_site_refinement_flags_adp
_atom_site_refinement_flags_occupancy
_atom_site_disorder_assembly
_atom_site_disorder_group
Co01 Co 0.98533(4) 0.06979(2) 0.25227(2) 0.0365(3) Uani 1 1 d . U . . .
Co02 Co 0.750000 0.000000 0.250000 0.0523(4) Uani 1 2 d S U P . .
O7 O 1.02991(19) 0.09292(13) 0.30238(10) 0.0400(9) Uani 1 1 d . U . . .
O4 O 1.0826(2) 0.04593(12) 0.23348(11) 0.0407(9) Uani 1 1 d . U . . .
O1 O 1.2639(2) 0.12140(13) 0.22554(11) 0.0446(10) Uani 1 1 d . U . . .
O2 O 1.3208(2) 0.19451(13) 0.20426(11) 0.0443(10) Uani 1 1 d . U . . .
O3 O 1.3617(2) 0.16425(14) 0.15237(12) 0.0519(11) Uani 1 1 d . U . . .
O8 O 0.89469(19) 0.08766(14) 0.28122(11) 0.0453(10) Uani 1 1 d . U . . .
O5 O 0.9783(2) 0.00621(14) 0.26919(13) 0.0516(11) Uani 1 1 d . U . . .
N3 N 0.9957(2) 0.11577(18) 0.35876(13) 0.0452(13) Uani 1 1 d . U . . .
H3N H 0.958176 0.122017 0.371347 0.054 Uiso 1 1 calc R U . A 1
O2W O 0.7661(2) 0.06414(15) 0.25590(15) 0.0664(14) Uani 1 1 d . U . . .
H3W H 0.798505 0.075558 0.269016 0.100 Uiso 1 1 d R U . . .
H4W H 0.735843 0.083347 0.250486 0.100 Uiso 1 1 d R U . . .
N1 N 1.3068(2) 0.08837(15) 0.17450(13) 0.0406(11) Uani 1 1 d . U . . .
H1N H 1.327461 0.092517 0.153671 0.049 Uiso 1 1 calc R U . . .
O9 O 0.8601(2) 0.1180(2) 0.33358(13) 0.0774(18) Uani 1 1 d . U . . .
C15 C 0.9839(3) 0.10316(19) 0.32461(14) 0.0347(12) Uani 1 1 d . U . . .
N2 N 1.1449(3) -0.01650(15) 0.22833(14) 0.0449(12) Uani 1 1 d . U . . .
H2N H 1.141505 -0.043086 0.233683 0.054 Uiso 1 1 calc R U . . .
O5W O 0.6995(3) 0.12743(18) 0.2161(2) 0.104(2) Uani 1 1 d . . . . .
H8W H 0.729066 0.151898 0.207907 0.156 Uiso 1 1 d R U . . .
H9W H 0.682529 0.117301 0.194366 0.156 Uiso 1 1 d R U . . .
O3W O 0.8358(3) -0.01391(18) 0.28464(15) 0.0770(16) Uani 1 1 d . U . . .
H5W H 0.881100 -0.011254 0.284691 0.115 Uiso 1 1 d R U . . .
H6W H 0.823280 -0.022624 0.305801 0.115 Uiso 1 1 d R U . . .
O6 O 1.0357(3) -0.05595(16) 0.26250(19) 0.0839(17) Uani 1 1 d . U . . .
C6 C 1.2873(3) 0.04575(18) 0.18343(15) 0.0373(12) Uani 1 1 d . U . . .
C5 C 1.3338(3) 0.0135(2) 0.17353(18) 0.0510(15) Uani 1 1 d . U . . .
H5 H 1.375033 0.019643 0.160212 0.061 Uiso 1 1 calc R U . . .
C1 C 1.2233(3) 0.03679(17) 0.20137(15) 0.0358(12) Uani 1 1 d . U . . .
H1 H 1.191507 0.058459 0.207365 0.043 Uiso 1 1 calc R U . . .
C8 C 1.3296(3) 0.16366(19) 0.18184(16) 0.0393(13) Uani 1 1 d . U . . .
S1 S 1.0882(3) 0.10660(16) 0.1437(2) 0.115(2) Uani 0.5 1 d . U P . .
C7 C 1.2959(3) 0.12212(18) 0.19560(15) 0.0365(12) Uani 1 1 d . U . . .
C2 C 1.2082(3) -0.00491(18) 0.21007(16) 0.0380(12) Uani 1 1 d . U . . .
C9 C 1.0889(3) 0.00726(18) 0.23871(16) 0.0388(12) Uani 1 1 d . U . . .
C16 C 0.9045(3) 0.1030(2) 0.31264(17) 0.0452(14) Uani 1 1 d . U . . .
C3 C 1.2557(4) -0.0372(2) 0.20182(19) 0.0514(15) Uani 1 1 d . U . . .
H3 H 1.245428 -0.065088 0.208510 0.062 Uiso 1 1 calc R U . . .
O1W O 0.8186(3) -0.00093(19) 0.20445(16) 0.0829(17) Uani 1 1 d . U . . .
H1W H 0.840957 -0.009188 0.185405 0.124 Uiso 1 1 d R U . . .
H2W H 0.832007 0.024322 0.209175 0.124 Uiso 1 1 d R U . . .
C10 C 1.0289(4) -0.0171(2) 0.25869(19) 0.0511(15) Uani 1 1 d . U . . .
C4 C 1.3185(4) -0.0278(2) 0.1836(2) 0.0613(18) Uani 1 1 d . U . . .
H4 H 1.350646 -0.049486 0.178091 0.074 Uiso 1 1 calc R U . . .
C18 C 1.0695(8) 0.0524(6) 0.1393(4) 0.052(3) Uani 0.5 1 d . U P C .
H18 H 1.033581 0.071688 0.145325 0.063 Uiso 0.5 1 calc R U P B 2
C17 C 1.1153(15) 0.0554(5) 0.1294(11) 0.056(5) Uani 0.5 1 d . U P C 2
C20 C 1.0915(6) -0.0210(3) 0.1344(2) 0.091(3) Uani 1 1 d . U . . .
H20 H 1.074712 -0.048418 0.138870 0.109 Uiso 1 1 calc R U . . .
C19 C 1.0427(14) 0.0117(7) 0.1484(7) 0.083(5) Uani 0.5 1 d . U P . .
H19 H 1.000627 0.006483 0.161295 0.100 Uiso 0.5 1 calc R U P C .
N4 N 1.0732(9) 0.0212(7) 0.1410(5) 0.070(4) Uani 0.5 1 d . U P C 2
C11 C 1.125000 0.125000 0.3582(2) 0.0363(18) Uani 1 2 d S TU P . .
H11 H 1.125002 0.125000 0.332640 0.044 Uiso 1 2 calc R U P D 1
C12 C 1.0616(3) 0.1204(3) 0.37733(17) 0.065(2) Uani 1 1 d . U . E 1
C13 C 1.0591(7) 0.1368(6) 0.4142(4) 0.064(4) Uani 0.5 1 d . U P E 1
H13 H 1.015366 0.140847 0.425954 0.077 Uiso 0.5 1 calc R U P E 1
C13' C 1.0647(7) 0.1032(6) 0.4138(4) 0.061(4) Uani 0.5 1 d . U P F 2
H13' H 1.024584 0.091811 0.425275 0.073 Uiso 0.5 1 d R U P F 2
C14 C 1.1205(8) 0.1462(6) 0.4314(4) 0.082(6) Uani 0.5 1 d . U P E 1
H14 H 1.125643 0.166735 0.449642 0.099 Uiso 0.5 1 calc R U P E 1
O4W O 1.5059(9) 0.125000 0.125000 0.68(5) Uani 1 2 d S T P . .
H7W H 1.475216 0.105900 0.110000 1.018 Uiso 1 1 d R U . . .

loop_
_atom_site_aniso_label
_atom_site_aniso_U_11
_atom_site_aniso_U_22
_atom_site_aniso_U_33
_atom_site_aniso_U_23
_atom_site_aniso_U_13
_atom_site_aniso_U_12
Co01 0.0271(4) 0.0465(5) 0.0359(5) -0.0001(3) -0.0002(3) -0.0058(3)
Co02 0.0312(6) 0.0555(8) 0.0701(9) -0.0008(6) -0.0017(6) -0.0159(5)
O7 0.0211(17) 0.063(3) 0.036(2) -0.0049(18) 0.0006(16) 0.0003(17)
O4 0.0334(19) 0.041(2) 0.047(2) 0.0042(17) 0.0065(18) -0.0048(16)
O1 0.046(2) 0.049(2) 0.039(2) -0.0020(18) 0.0114(19) -0.0102(19)
O2 0.038(2) 0.052(2) 0.043(2) -0.0017(18) 0.0025(19) -0.0158(18)
O3 0.054(3) 0.062(3) 0.039(2) 0.000(2) 0.009(2) -0.015(2)
O8 0.0237(19) 0.074(3) 0.038(2) -0.009(2) -0.0029(17) -0.0045(18)
O5 0.038(2) 0.054(2) 0.062(3) 0.010(2) 0.007(2) -0.0087(19)
N3 0.017(2) 0.081(4) 0.037(3) -0.001(2) 0.0043(19) -0.002(2)
O2W 0.037(2) 0.061(3) 0.101(4) -0.004(3) -0.021(2) -0.015(2)
N1 0.035(2) 0.050(3) 0.037(3) 0.003(2) 0.009(2) 0.003(2)
O9 0.024(2) 0.159(6) 0.049(3) -0.021(3) -0.001(2) 0.013(3)
C15 0.020(2) 0.056(3) 0.028(3) 0.004(2) 0.001(2) -0.004(2)
N2 0.048(3) 0.036(3) 0.050(3) 0.002(2) 0.008(2) -0.003(2)
O5W 0.083(4) 0.066(4) 0.162(6) -0.001(4) -0.040(4) -0.013(3)
O3W 0.044(3) 0.098(4) 0.089(4) 0.023(3) -0.011(3) -0.023(3)
O6 0.068(3) 0.046(3) 0.138(5) 0.018(3) 0.034(4) -0.006(2)
C6 0.037(3) 0.043(3) 0.032(3) 0.000(2) -0.001(2) 0.003(2)
C5 0.040(3) 0.058(3) 0.055(4) -0.009(3) 0.009(3) 0.009(3)
C1 0.035(3) 0.038(3) 0.035(3) 0.002(2) 0.000(2) 0.005(2)
C8 0.031(3) 0.050(3) 0.037(3) 0.006(2) -0.007(2) -0.008(2)
S1 0.088(3) 0.070(3) 0.186(6) 0.000(3) 0.073(4) 0.012(2)
C7 0.029(3) 0.046(3) 0.035(3) 0.000(2) -0.002(2) -0.005(2)
C2 0.037(3) 0.041(3) 0.036(3) 0.000(2) -0.003(2) 0.000(2)
C9 0.040(3) 0.039(3) 0.038(3) -0.001(2) -0.003(2) -0.007(2)
C16 0.020(2) 0.075(4) 0.040(3) 0.002(3) 0.004(2) -0.003(3)
C3 0.055(4) 0.039(3) 0.060(4) -0.005(3) 0.001(3) 0.006(3)
O1W 0.066(3) 0.093(4) 0.090(4) -0.021(3) 0.023(3) -0.037(3)
C10 0.047(3) 0.045(3) 0.061(4) 0.008(3) 0.003(3) -0.011(3)
C4 0.050(4) 0.054(4) 0.080(5) -0.017(3) 0.002(3) 0.016(3)
C18 0.037(7) 0.072(5) 0.048(8) 0.009(7) 0.002(6) -0.004(7)
C17 0.042(11) 0.065(6) 0.061(17) 0.009(8) -0.005(9) 0.018(7)
C20 0.126(8) 0.077(5) 0.069(6) -0.008(4) -0.030(5) -0.005(5)
C19 0.095(14) 0.083(8) 0.071(13) 0.007(9) -0.004(11) -0.027(7)
N4 0.071(10) 0.086(6) 0.052(9) 0.007(8) -0.017(8) -0.004(8)
C11 0.017(3) 0.062(5) 0.030(4) 0.000 0.000 0.002(3)
C12 0.020(3) 0.148(7) 0.027(3) 0.000(4) -0.003(2) -0.014(4)
C13 0.024(6) 0.123(13) 0.045(7) -0.020(9) 0.007(5) -0.015(8)
C13' 0.023(6) 0.115(12) 0.044(8) -0.002(9) 0.009(5) -0.017(8)
C14 0.038(6) 0.175(16) 0.034(7) -0.032(8) 0.005(6) -0.014(11)
O4W 0.068(11) 1.15(11) 0.82(8) 0.78(8) 0.000 0.000

loop_
_atom_type_symbol
_atom_type_description
_atom_type_scat_dispersion_real
_atom_type_scat_dispersion_imag
_atom_type_scat_source
C C 0.0033 0.0016 'International Tables Vol C Tables 4.2.6.8 and 6.1.1.4'
H H 0.0000 0.0000 'International Tables Vol C Tables 4.2.6.8 and 6.1.1.4'
N N 0.0061 0.0033 'International Tables Vol C Tables 4.2.6.8 and 6.1.1.4'
O O 0.0106 0.0060 'International Tables Vol C Tables 4.2.6.8 and 6.1.1.4'
Co Co 0.3494 0.9721 'International Tables Vol C Tables 4.2.6.8 and 6.1.1.4'
S S 0.1246 0.1234 'International Tables Vol C Tables 4.2.6.8 and 6.1.1.4'

loop_
_geom_angle_atom_site_label_1
_geom_angle_atom_site_label_2
_geom_angle_atom_site_label_3
_geom_angle
_geom_angle_site_symmetry_1
_geom_angle_site_symmetry_3
_geom_angle_publ_flag
O8 Co01 O4 168.05(17) . . ?
O8 Co01 O2 94.18(15) . 2_755 ?
O4 Co01 O2 94.95(16) . 2_755 ?
O8 Co01 O1 90.12(17) . 2_755 ?
O4 Co01 O1 99.22(16) . 2_755 ?
O2 Co01 O1 78.69(16) 2_755 2_755 ?
O8 Co01 O5 93.34(17) . . ?
O4 Co01 O5 78.88(16) . . ?
O2 Co01 O5 90.53(17) 2_755 . ?
O1 Co01 O5 168.90(17) 2_755 . ?
O8 Co01 O7 78.01(15) . . ?
O4 Co01 O7 93.59(15) . . ?
O2 Co01 O7 170.29(16) 2_755 . ?
O1 Co01 O7 95.39(16) 2_755 . ?
O5 Co01 O7 95.64(17) . . ?
O2W Co02 O2W 180.0 25_655 . ?
O2W Co02 O3W 91.7(2) 25_655 25_655 ?
O2W Co02 O3W 88.3(2) . 25_655 ?
O2W Co02 O3W 88.3(2) 25_655 . ?
O2W Co02 O3W 91.7(2) . . ?
O3W Co02 O3W 180.0 25_655 . ?
O2W Co02 O1W 89.6(2) 25_655 . ?
O2W Co02 O1W 90.4(2) . . ?
O3W Co02 O1W 89.7(2) 25_655 . ?
O3W Co02 O1W 90.3(2) . . ?
O2W Co02 O1W 90.4(2) 25_655 25_655 ?
O2W Co02 O1W 89.6(2) . 25_655 ?
O3W Co02 O1W 90.3(2) 25_655 25_655 ?
O3W Co02 O1W 89.7(2) . 25_655 ?
O1W Co02 O1W 180.0 . 25_655 ?
C15 O7 Co01 112.4(3) . . ?
C9 O4 Co01 112.8(4) . . ?
C7 O1 Co01 112.9(3) . 2_755 ?
C8 O2 Co01 115.8(4) . 2_755 ?
C16 O8 Co01 116.6(3) . . ?
C10 O5 Co01 114.8(4) . . ?
C15 N3 C12 128.7(5) . . ?
C7 N1 C6 125.5(5) . . ?
O7 C15 N3 125.7(5) . . ?
O7 C15 C16 119.2(5) . . ?
N3 C15 C16 115.1(5) . . ?
C9 N2 C2 130.3(5) . . ?
C5 C6 C1 121.0(5) . . ?
C5 C6 N1 117.9(5) . . ?
C1 C6 N1 121.2(5) . . ?
C4 C5 C6 119.3(6) . . ?
C2 C1 C6 118.5(5) . . ?
O3 C8 O2 127.4(5) . . ?
O3 C8 C7 119.9(5) . . ?
O2 C8 C7 112.6(5) . . ?
C18 S1 C17 30.9(8) . . ?
C18 S1 S1 124.3(7) . 3 ?
C18 S1 S1 141.3(7) . 2_755 ?
S1 S1 S1 65.4(3) 3 2_755 ?
C18 S1 S1 94.5(5) . 4_755 ?
S1 S1 S1 57.7(5) 3 4_755 ?
S1 S1 S1 57.0(4) 2_755 4_755 ?
C18 S1 C17 43.0(7) . 4_755 ?
S1 S1 C17 101.6(11) 3 4_755 ?
S1 S1 C17 100.6(7) 2_755 4_755 ?
S1 S1 C17 53.1(6) 4_755 4_755 ?
O1 C7 N1 124.6(5) . . ?
O1 C7 C8 119.9(5) . . ?
N1 C7 C8 115.4(5) . . ?
C1 C2 C3 121.2(6) . . ?
C1 C2 N2 121.9(5) . . ?
C3 C2 N2 117.0(5) . . ?
O4 C9 N2 125.4(5) . . ?
O4 C9 C10 119.5(5) . . ?
N2 C9 C10 115.1(5) . . ?
O9 C16 O8 128.2(5) . . ?
O9 C16 C15 118.4(5) . . ?
O8 C16 C15 113.5(5) . . ?
C4 C3 C2 119.6(6) . . ?
O6 C10 O5 128.4(6) . . ?
O6 C10 C9 117.9(6) . . ?
O5 C10 C9 113.7(5) . . ?
C3 C4 C5 120.3(6) . . ?
C17 C18 N4 93(2) . . ?
C17 C18 C19 120(2) . . ?
N4 C18 C19 27.0(16) . . ?
C17 C18 C19 118.9(19) 4_755 . ?
C17 C18 S1 75.7(15) . . ?
N4 C18 S1 162.0(18) . . ?
C17 C18 S1 78.7(9) 4_755 . ?
C19 C18 S1 158.9(16) . . ?
C17 C17 C18 161(10) 4_755 . ?
C17 C17 N4 128(3) 4_755 . ?
C18 C17 N4 44.7(15) . . ?
C18 C17 C18 168(4) . 4_755 ?
C18 C17 N4 135(2) . 4_755 ?
C18 C17 N4 34.5(9) 4_755 4_755 ?
C17 C17 S1 114.2(8) 4_755 . ?
C18 C17 S1 73.4(15) . . ?
N4 C17 S1 116.8(16) . . ?
C18 C17 S1 117.1(15) 4_755 . ?
N4 C17 S1 151.5(15) 4_755 . ?
C18 C17 S1 129.6(17) . 4_755 ?
C18 C17 S1 58.4(11) 4_755 4_755 ?
S1 C17 S1 61.2(6) . 4_755 ?
C20 C20 C19 135.4(9) 4_755 . ?
C18 C19 C20 109.5(19) . . ?
C18 N4 C17 41.9(13) . . ?
C18 N4 C17 53.5(14) . 4_755 ?
C12 C11 C12 119.5(7) . 2_755 ?
C11 C12 N3 121.2(5) . . ?
C11 C12 C13 117.4(7) . . ?
N3 C12 C13 117.0(7) . . ?
C14 C13 C12 119.1(12) . . ?
C14 C13 C14 48.2(14) . 2_755 ?
C12 C13 C14 95.4(11) . 2_755 ?
C13 C14 C13 109.8(13) . 2_755 ?

loop_
_geom_bond_atom_site_label_1
_geom_bond_atom_site_label_2
_geom_bond_distance
_geom_bond_site_symmetry_2
_geom_bond_publ_flag
Co01 O8 2.072(4) . ?
Co01 O4 2.080(4) . ?
Co01 O2 2.086(4) 2_755 ?
Co01 O1 2.088(4) 2_755 ?
Co01 O5 2.095(4) . ?
Co01 O7 2.132(4) . ?
Co02 O2W 2.049(5) 25_655 ?
Co02 O2W 2.049(5) . ?
Co02 O3W 2.085(5) 25_655 ?
Co02 O3W 2.086(5) . ?
Co02 O1W 2.094(5) . ?
Co02 O1W 2.095(5) 25_655 ?
O7 C15 1.223(6) . ?
O4 C9 1.236(7) . ?
O1 C7 1.242(7) . ?
O2 C8 1.277(7) . ?
O3 C8 1.228(7) . ?
O8 C16 1.254(7) . ?
O5 C10 1.254(8) . ?
N3 C15 1.323(7) . ?
N3 C12 1.412(7) . ?
N1 C7 1.325(7) . ?
N1 C6 1.426(7) . ?
O9 C16 1.221(7) . ?
C15 C16 1.546(7) . ?
N2 C9 1.340(7) . ?
N2 C2 1.405(7) . ?
O6 C10 1.236(8) . ?
C6 C5 1.383(8) . ?
C6 C1 1.389(8) . ?
C5 C4 1.380(10) . ?
C1 C2 1.377(8) . ?
C8 C7 1.533(8) . ?
S1 C18 1.746(18) . ?
S1 C17 1.765(17) . ?
S1 S1 1.784(13) 3 ?
S1 S1 1.797(11) 2_755 ?
S1 S1 1.933(10) 4_755 ?
S1 C17 2.011(19) 4_755 ?
C2 C3 1.380(8) . ?
C9 C10 1.539(8) . ?
C3 C4 1.378(10) . ?
C18 C17 0.93(2) . ?
C18 N4 0.98(2) . ?
C18 C17 1.40(3) 4_755 ?
C18 C19 1.41(3) . ?
C17 C17 0.48(5) 4_755 ?
C17 N4 1.40(3) . ?
C17 N4 1.74(3) 4_755 ?
C20 C20 1.43(2) 4_755 ?
C20 C19 1.47(3) . ?
C11 C12 1.381(7) . ?
C11 C12 1.381(7) 2_755 ?
C12 C13 1.439(16) . ?
C13 C14 1.34(2) . ?
C13 C14 1.79(2) 2_755 ?
